data_4329698
loop_
_publ_author_name
'David Schweinfurth'
'Serhiy Demeshko'
'Marat M. Khusniyarov'
'Sebastian Dechert'
'Venkatanarayana Gurram'
'Michael R. Buchmeiser'
'Franc Meyer'
'Biprajit Sarkar'

_publ_section_title
;
 Capped-Tetrahedrally Coordinated Fe(II) and Co(II) Complexes Using a
 "Click"-Derived Tripodal Ligand: Geometric and Electronic Structures
;
_journal_name_full 'Inorganic Chemistry'
_journal_page_first 7592
_journal_page_last 7597
_journal_paper_doi 10.1021/ic300392e
_journal_volume 51
_journal_year 2012
_chemical_formula_moiety 'C30 H30 N10'
_chemical_formula_sum 'C30 H30 N10'
_chemical_formula_weight 530.64
_chemical_name_systematic
;
 ?
;
_space_group_IT_number 14
_symmetry_cell_setting monoclinic
_symmetry_space_group_name_Hall '-P 2yn'
_symmetry_space_group_name_H-M 'P 1 21/n 1'
_atom_sites_solution_hydrogens geom
_atom_sites_solution_primary direct
_atom_sites_solution_secondary difmap
_audit_creation_method SHELXL-97
_cell_angle_alpha 90.00
_cell_angle_beta 93.467(3)
_cell_angle_gamma 90.00
_cell_formula_units_Z 4
_cell_length_a 5.5898(2)
_cell_length_b 21.7165(6)
_cell_length_c 22.0753(9)
_cell_measurement_reflns_used 31513
_cell_measurement_temperature 133(2)
_cell_measurement_theta_max 25.65
_cell_measurement_theta_min 1.32
_cell_volume 2674.84(16)
_computing_cell_refinement 'X-AREA (Stoe & Cie, 2002)'
_computing_data_collection 'X-AREA (Stoe & Cie, 2002)'
_computing_data_reduction 'X-AREA (Stoe & Cie, 2002)'
_computing_molecular_graphics 'DIAMOND (Brandenburg, 2001)'
_computing_publication_material 'SHELXL-97 (Sheldrick, 1997)'
_computing_structure_refinement 'SHELXL-97 (Sheldrick, 1997)'
_computing_structure_solution 'SHELXS-97 (Sheldrick, 1990)'
_diffrn_ambient_temperature 133(2)
_diffrn_measured_fraction_theta_full 0.996
_diffrn_measured_fraction_theta_max 0.996
_diffrn_measurement_device_type 'Stoe IPDS II'
_diffrn_measurement_method \w
_diffrn_radiation_monochromator graphite
_diffrn_radiation_source 'fine-focus sealed tube'
_diffrn_radiation_type MoK\a
_diffrn_radiation_wavelength 0.71073
_diffrn_reflns_av_R_equivalents 0.1081
_diffrn_reflns_av_sigmaI/netI 0.0616
_diffrn_reflns_limit_h_max 6
_diffrn_reflns_limit_h_min -6
_diffrn_reflns_limit_k_max 26
_diffrn_reflns_limit_k_min -26
_diffrn_reflns_limit_l_max 26
_diffrn_reflns_limit_l_min -26
_diffrn_reflns_number 31513
_diffrn_reflns_theta_full 25.65
_diffrn_reflns_theta_max 25.65
_diffrn_reflns_theta_min 1.32
_exptl_absorpt_coefficient_mu 0.084
_exptl_absorpt_correction_type none
_exptl_crystal_colour colorless
_exptl_crystal_density_diffrn 1.318
_exptl_crystal_description block
_exptl_crystal_F_000 1120
_exptl_crystal_size_max 0.50
_exptl_crystal_size_mid 0.06
_exptl_crystal_size_min 0.05
_refine_diff_density_max 0.222
_refine_diff_density_min -0.241
_refine_diff_density_rms 0.049
_refine_ls_extinction_method none
_refine_ls_goodness_of_fit_ref 1.076
_refine_ls_hydrogen_treatment constr
_refine_ls_matrix_type full
_refine_ls_number_parameters 361
_refine_ls_number_reflns 5049
_refine_ls_number_restraints 0
_refine_ls_restrained_S_all 1.076
_refine_ls_R_factor_all 0.0817
_refine_ls_R_factor_gt 0.0546
_refine_ls_shift/su_max 0.001
_refine_ls_shift/su_mean 0.000
_refine_ls_structure_factor_coef Fsqd
_refine_ls_weighting_details 'calc w=1/[\s^2^(Fo^2^)+(0.0527P)^2^+0.0000P] where P=(Fo^2^+2Fc^2^)/3'
_refine_ls_weighting_scheme calc
_refine_ls_wR_factor_gt 0.1051
_refine_ls_wR_factor_ref 0.1129
_reflns_number_gt 3780
_reflns_number_total 5049
_reflns_threshold_expression >2sigma(I)
_cod_data_source_file ic300392e_si_002.cif
_cod_data_source_block h15
_cod_original_sg_symbol_H-M 'P 21/n'
_cod_database_code 4329698

loop_
_symmetry_equiv_pos_as_xyz
'x, y, z'
'-x+1/2, y+1/2, -z+1/2'
'-x, -y, -z'
'x-1/2, -y-1/2, z-1/2'

loop_
_atom_site_label
_atom_site_type_symbol
_atom_site_fract_x
_atom_site_fract_y
_atom_site_fract_z
_atom_site_U_iso_or_equiv
_atom_site_adp_type
_atom_site_occupancy
_atom_site_symmetry_multiplicity
_atom_site_calc_flag
_atom_site_refinement_flags
N1 N 0.5727(3) 0.71777(8) 0.72549(6) 0.0205(4) Uani 1 1 d .
N11 N 0.4112(3) 0.75657(9) 0.58487(7) 0.0301(4) Uani 1 1 d .
N12 N 0.4790(3) 0.74689(9) 0.52912(7) 0.0301(4) Uani 1 1 d .
N13 N 0.7168(3) 0.74645(8) 0.53227(6) 0.0219(4) Uani 1 1 d .
N21 N 0.1795(3) 0.57988(8) 0.72406(7) 0.0239(4) Uani 1 1 d .
N22 N 0.2569(3) 0.52244(8) 0.72908(7) 0.0255(4) Uani 1 1 d .
N23 N 0.4967(3) 0.52477(8) 0.73158(7) 0.0225(4) Uani 1 1 d .
N31 N 0.2851(3) 0.79812(8) 0.81546(7) 0.0249(4) Uani 1 1 d .
N32 N 0.2522(3) 0.85225(8) 0.84097(7) 0.0252(4) Uani 1 1 d .
N33 N 0.4703(3) 0.87432(8) 0.85830(7) 0.0240(4) Uani 1 1 d .
C10 C 0.5946(4) 0.77430(9) 0.68946(8) 0.0238(4) Uani 1 1 d .
H10A H 0.7371 0.7965 0.7042 0.029 Uiso 1 1 calc R
H10B H 0.4572 0.8005 0.6951 0.029 Uiso 1 1 calc R
C11 C 0.6098(4) 0.76151(9) 0.62297(8) 0.0210(4) Uani 1 1 d .
C12 C 0.8073(4) 0.75545(9) 0.58970(8) 0.0210(4) Uani 1 1 d .
H12 H 0.9676 0.7571 0.6035 0.025 Uiso 1 1 calc R
C13 C 0.8472(4) 0.74234(10) 0.47630(8) 0.0257(5) Uani 1 1 d .
H13A H 0.7691 0.7123 0.4493 0.031 Uiso 1 1 calc R
H13B H 1.0094 0.7282 0.4864 0.031 Uiso 1 1 calc R
C14 C 0.8564(4) 0.80346(9) 0.44418(8) 0.0221(4) Uani 1 1 d .
C15 C 0.6642(4) 0.82324(10) 0.40614(8) 0.0273(5) Uani 1 1 d .
H15 H 0.5292 0.7984 0.4004 0.033 Uiso 1 1 calc R
C16 C 0.6717(4) 0.87927(11) 0.37684(9) 0.0334(5) Uani 1 1 d .
H16 H 0.5427 0.8919 0.3513 0.040 Uiso 1 1 calc R
C17 C 0.8717(4) 0.91670(11) 0.38560(9) 0.0347(5) Uani 1 1 d .
H17 H 0.8762 0.9547 0.3663 0.042 Uiso 1 1 calc R
C18 C 1.0640(4) 0.89742(11) 0.42296(10) 0.0333(5) Uani 1 1 d .
H18 H 1.1988 0.9223 0.4287 0.040 Uiso 1 1 calc R
C19 C 1.0565(4) 0.84091(10) 0.45201(8) 0.0275(5) Uani 1 1 d .
H19 H 1.1869 0.8280 0.4770 0.033 Uiso 1 1 calc R
C20 C 0.3424(4) 0.68665(9) 0.71493(8) 0.0223(4) Uani 1 1 d .
H20A H 0.2776 0.6953 0.6741 0.027 Uiso 1 1 calc R
H20B H 0.2303 0.7022 0.7431 0.027 Uiso 1 1 calc R
C21 C 0.3710(3) 0.61826(9) 0.72310(7) 0.0196(4) Uani 1 1 d .
C22 C 0.5746(4) 0.58350(9) 0.72816(8) 0.0215(4) Uani 1 1 d .
H22 H 0.7324 0.5972 0.7291 0.026 Uiso 1 1 calc R
C23 C 0.6366(4) 0.46799(10) 0.74031(9) 0.0278(5) Uani 1 1 d .
H23A H 0.7928 0.4738 0.7243 0.033 Uiso 1 1 calc R
H23B H 0.5562 0.4349 0.7176 0.033 Uiso 1 1 calc R
C24 C 0.6690(4) 0.44961(9) 0.80653(9) 0.0256(4) Uani 1 1 d .
C25 C 0.8716(4) 0.46813(10) 0.84094(9) 0.0293(5) Uani 1 1 d .
H25 H 0.9902 0.4905 0.8230 0.035 Uiso 1 1 calc R
C26 C 0.8985(4) 0.45339(11) 0.90245(10) 0.0358(5) Uani 1 1 d .
H26 H 1.0357 0.4655 0.9253 0.043 Uiso 1 1 calc R
C27 C 0.7216(5) 0.42084(11) 0.92953(10) 0.0375(6) Uani 1 1 d .
H27 H 0.7382 0.4117 0.9707 0.045 Uiso 1 1 calc R
C28 C 0.5207(5) 0.40197(11) 0.89541(11) 0.0395(6) Uani 1 1 d .
H28 H 0.4028 0.3795 0.9135 0.047 Uiso 1 1 calc R
C29 C 0.4929(4) 0.41630(10) 0.83391(10) 0.0330(5) Uani 1 1 d .
H29 H 0.3563 0.4036 0.8112 0.040 Uiso 1 1 calc R
C30 C 0.6336(4) 0.72919(10) 0.79066(8) 0.0226(4) Uani 1 1 d .
H30A H 0.8065 0.7321 0.7967 0.027 Uiso 1 1 calc R
H30B H 0.5831 0.6938 0.8134 0.027 Uiso 1 1 calc R
C31 C 0.5252(4) 0.78589(10) 0.81672(7) 0.0223(4) Uani 1 1 d .
C32 C 0.6432(4) 0.83493(10) 0.84420(8) 0.0243(4) Uani 1 1 d .
H32 H 0.8078 0.8398 0.8515 0.029 Uiso 1 1 calc R
C33 C 0.4927(4) 0.93267(10) 0.89224(8) 0.0285(5) Uani 1 1 d .
H33A H 0.3713 0.9613 0.8763 0.034 Uiso 1 1 calc R
H33B H 0.6485 0.9507 0.8865 0.034 Uiso 1 1 calc R
C34 C 0.4645(4) 0.92306(9) 0.95942(8) 0.0244(4) Uani 1 1 d .
C35 C 0.6481(4) 0.89565(10) 0.99515(9) 0.0282(5) Uani 1 1 d .
H35 H 0.7879 0.8834 0.9778 0.034 Uiso 1 1 calc R
C36 C 0.6236(4) 0.88653(10) 1.05670(9) 0.0326(5) Uani 1 1 d .
H36 H 0.7473 0.8684 1.0805 0.039 Uiso 1 1 calc R
C37 C 0.4165(4) 0.90434(11) 1.08260(9) 0.0328(5) Uani 1 1 d .
H37 H 0.3999 0.8979 1.1238 0.039 Uiso 1 1 calc R
C38 C 0.2341(4) 0.93163(11) 1.04758(9) 0.0354(5) Uani 1 1 d .
H38 H 0.0945 0.9438 1.0651 0.042 Uiso 1 1 calc R
C39 C 0.2590(4) 0.94109(10) 0.98576(9) 0.0308(5) Uani 1 1 d .
H39 H 0.1357 0.9597 0.9622 0.037 Uiso 1 1 calc R

loop_
_atom_site_aniso_label
_atom_site_aniso_U_11
_atom_site_aniso_U_22
_atom_site_aniso_U_33
_atom_site_aniso_U_23
_atom_site_aniso_U_13
_atom_site_aniso_U_12
N1 0.0239(9) 0.0226(9) 0.0149(7) 0.0014(6) 0.0017(6) -0.0020(7)
N11 0.0257(9) 0.0452(12) 0.0194(8) 0.0084(7) 0.0030(7) -0.0006(9)
N12 0.0252(9) 0.0463(12) 0.0188(8) 0.0060(7) 0.0002(7) -0.0030(9)
N13 0.0237(9) 0.0255(9) 0.0167(7) 0.0024(6) 0.0027(6) -0.0010(8)
N21 0.0253(9) 0.0282(10) 0.0180(7) 0.0004(6) 0.0005(6) -0.0035(8)
N22 0.0248(10) 0.0285(10) 0.0233(8) -0.0007(7) 0.0027(7) -0.0053(8)
N23 0.0248(9) 0.0254(9) 0.0177(7) -0.0026(6) 0.0037(6) -0.0006(8)
N31 0.0264(9) 0.0292(10) 0.0190(8) -0.0026(7) 0.0012(6) -0.0024(8)
N32 0.0261(10) 0.0305(10) 0.0189(7) -0.0010(7) -0.0011(6) -0.0022(8)
N33 0.0294(9) 0.0262(9) 0.0165(7) 0.0009(6) 0.0013(6) -0.0038(8)
C10 0.0283(11) 0.0237(11) 0.0200(9) 0.0019(7) 0.0055(8) -0.0018(9)
C11 0.0231(10) 0.0216(10) 0.0185(8) 0.0039(7) 0.0022(7) -0.0015(9)
C12 0.0222(10) 0.0227(10) 0.0178(8) 0.0032(7) -0.0022(7) -0.0011(9)
C13 0.0328(11) 0.0280(11) 0.0171(8) -0.0008(8) 0.0074(8) 0.0051(10)
C14 0.0293(11) 0.0254(10) 0.0122(8) -0.0015(7) 0.0063(7) 0.0053(9)
C15 0.0271(11) 0.0347(12) 0.0206(9) 0.0002(8) 0.0055(8) 0.0018(10)
C16 0.0361(12) 0.0431(14) 0.0214(9) 0.0097(9) 0.0061(8) 0.0111(11)
C17 0.0446(14) 0.0293(12) 0.0321(11) 0.0118(9) 0.0186(10) 0.0103(11)
C18 0.0346(13) 0.0309(13) 0.0359(11) -0.0005(9) 0.0143(9) -0.0039(11)
C19 0.0281(11) 0.0340(12) 0.0207(9) -0.0012(8) 0.0044(8) 0.0026(10)
C20 0.0223(10) 0.0275(11) 0.0170(8) 0.0021(7) 0.0012(7) -0.0005(9)
C21 0.0211(10) 0.0272(11) 0.0106(8) -0.0001(7) 0.0019(7) -0.0039(9)
C22 0.0220(10) 0.0264(11) 0.0166(8) -0.0004(7) 0.0044(7) -0.0042(9)
C23 0.0318(12) 0.0256(11) 0.0265(10) -0.0059(8) 0.0068(9) 0.0018(10)
C24 0.0292(12) 0.0183(10) 0.0301(10) -0.0009(8) 0.0081(8) 0.0034(9)
C25 0.0321(12) 0.0278(12) 0.0290(10) 0.0024(8) 0.0092(9) -0.0005(10)
C26 0.0378(13) 0.0382(13) 0.0316(11) 0.0018(9) 0.0042(9) 0.0023(11)
C27 0.0448(15) 0.0366(13) 0.0321(11) 0.0104(10) 0.0101(10) 0.0076(12)
C28 0.0404(14) 0.0311(13) 0.0490(13) 0.0161(10) 0.0191(11) 0.0058(11)
C29 0.0305(12) 0.0241(11) 0.0450(12) 0.0052(9) 0.0067(9) 0.0025(10)
C30 0.0234(10) 0.0277(11) 0.0164(8) 0.0007(7) -0.0007(7) -0.0010(9)
C31 0.0232(10) 0.0304(11) 0.0130(8) 0.0022(7) -0.0004(7) -0.0046(9)
C32 0.0241(11) 0.0310(12) 0.0177(9) 0.0031(8) 0.0014(7) -0.0017(9)
C33 0.0413(13) 0.0237(11) 0.0203(9) -0.0011(8) 0.0005(8) -0.0028(10)
C34 0.0321(12) 0.0192(10) 0.0214(9) -0.0012(8) -0.0015(8) -0.0055(9)
C35 0.0321(12) 0.0280(11) 0.0246(10) -0.0024(8) 0.0023(8) -0.0018(10)
C36 0.0416(13) 0.0305(12) 0.0246(10) 0.0037(9) -0.0063(9) -0.0019(11)
C37 0.0461(14) 0.0345(13) 0.0180(9) -0.0023(8) 0.0030(9) -0.0112(11)
C38 0.0391(13) 0.0389(14) 0.0286(11) -0.0084(9) 0.0071(9) -0.0035(11)
C39 0.0326(12) 0.0325(12) 0.0266(10) -0.0031(9) -0.0036(9) -0.0008(10)

loop_
_atom_type_symbol
_atom_type_description
_atom_type_scat_dispersion_real
_atom_type_scat_dispersion_imag
_atom_type_scat_source
C C 0.0033 0.0016 'International Tables Vol C Tables 4.2.6.8 and 6.1.1.4'
H H 0.0000 0.0000 'International Tables Vol C Tables 4.2.6.8 and 6.1.1.4'
N N 0.0061 0.0033 'International Tables Vol C Tables 4.2.6.8 and 6.1.1.4'

loop_
_geom_angle_atom_site_label_1
_geom_angle_atom_site_label_2
_geom_angle_atom_site_label_3
_geom_angle
C20 N1 C10 113.66(15)
C20 N1 C30 112.43(14)
C10 N1 C30 111.34(15)
N12 N11 C11 108.59(16)
N11 N12 N13 107.11(15)
N12 N13 C12 111.42(15)
N12 N13 C13 120.07(15)
C12 N13 C13 128.25(17)
N22 N21 C21 109.04(17)
N21 N22 N23 106.81(16)
N22 N23 C22 111.01(17)
N22 N23 C23 119.88(17)
C22 N23 C23 129.03(18)
N32 N31 C31 109.03(16)
N31 N32 N33 106.94(16)
C32 N33 N32 111.14(17)
C32 N33 C33 128.74(18)
N32 N33 C33 119.96(17)
N1 C10 C11 112.67(16)
N11 C11 C12 108.44(16)
N11 C11 C10 121.92(18)
C12 C11 C10 129.59(18)
N13 C12 C11 104.43(17)
N13 C13 C14 111.92(16)
C19 C14 C15 118.84(19)
C19 C14 C13 120.55(18)
C15 C14 C13 120.60(19)
C16 C15 C14 120.7(2)
C15 C16 C17 119.9(2)
C18 C17 C16 119.9(2)
C17 C18 C19 120.0(2)
C14 C19 C18 120.6(2)
N1 C20 C21 110.57(16)
N21 C21 C22 108.27(18)
N21 C21 C20 121.99(17)
C22 C21 C20 129.69(18)
N23 C22 C21 104.87(17)
N23 C23 C24 112.33(15)
C25 C24 C29 119.36(19)
C25 C24 C23 119.92(19)
C29 C24 C23 120.7(2)
C24 C25 C26 120.3(2)
C27 C26 C25 120.1(2)
C28 C27 C26 119.8(2)
C27 C28 C29 120.4(2)
C24 C29 C28 120.0(2)
N1 C30 C31 115.81(16)
N31 C31 C32 107.63(18)
N31 C31 C30 124.73(17)
C32 C31 C30 127.62(18)
N33 C32 C31 105.25(18)
N33 C33 C34 111.63(16)
C39 C34 C35 119.27(18)
C39 C34 C33 120.91(19)
C35 C34 C33 119.82(19)
C36 C35 C34 120.2(2)
C37 C36 C35 120.1(2)
C38 C37 C36 120.03(19)
C37 C38 C39 119.9(2)
C34 C39 C38 120.4(2)

loop_
_geom_bond_atom_site_label_1
_geom_bond_atom_site_label_2
_geom_bond_distance
N1 C20 1.460(3)
N1 C10 1.472(2)
N1 C30 1.479(2)
N11 N12 1.326(2)
N11 C11 1.356(3)
N12 N13 1.327(2)
N13 C12 1.351(2)
N13 C13 1.475(2)
N21 N22 1.323(2)
N21 C21 1.358(3)
N22 N23 1.339(2)
N23 C22 1.351(3)
N23 C23 1.467(3)
N31 N32 1.321(2)
N31 C31 1.367(3)
N32 N33 1.344(2)
N33 C32 1.342(3)
N33 C33 1.474(3)
C10 C11 1.501(2)
C11 C12 1.369(3)
C13 C14 1.507(3)
C14 C19 1.385(3)
C14 C15 1.391(3)
C15 C16 1.380(3)
C16 C17 1.386(4)
C17 C18 1.380(3)
C18 C19 1.386(3)
C20 C21 1.504(3)
C21 C22 1.365(3)
C23 C24 1.516(3)
C24 C25 1.384(3)
C24 C29 1.389(3)
C25 C26 1.395(3)
C26 C27 1.381(3)
C27 C28 1.376(4)
C28 C29 1.392(3)
C30 C31 1.502(3)
C31 C32 1.374(3)
C33 C34 1.515(3)
C34 C39 1.376(3)
C34 C35 1.390(3)
C35 C36 1.388(3)
C36 C37 1.377(3)
C37 C38 1.376(3)
C38 C39 1.395(3)

loop_
_cod_related_entry_id
_cod_related_entry_database
_cod_related_entry_code
1 ChemSpider 9378431
